data_4513771
loop_
_publ_author_name
'Ghorai, Debasish'
'Dutta, Champak'
'Choudhury, Joyanta'

_publ_section_title
;
 Switching of &#x201C;Rollover Pathway&#x201D; in Rhodium(III)-Catalyzed
 C--H Activation of Chelating Molecules
;
_journal_name_full 'ACS Catalysis'
_journal_page_first 709
_journal_paper_doi 10.1021/acscatal.5b02540
_journal_year 2015
_chemical_formula_sum 'C28 H28 Cl2 F6 N3 P'
_chemical_formula_weight 622.40
_chemical_name_systematic
;
 ?
;
_space_group_crystal_system monoclinic
_space_group_IT_number 14
_space_group_name_Hall '-P 2yn'
_space_group_name_H-M_alt 'P 1 21/n 1'
_symmetry_space_group_name_Hall '-P 2yn'
_symmetry_space_group_name_H-M 'P 1 21/n 1'
_atom_sites_solution_hydrogens geom
_audit_creation_method SHELXL-2014
_cell_angle_alpha 90
_cell_angle_beta 95.655(5)
_cell_angle_gamma 90
_cell_formula_units_Z 4
_cell_length_a 9.3435(7)
_cell_length_b 25.7949(17)
_cell_length_c 12.1804(9)
_cell_measurement_reflns_used 5672
_cell_measurement_temperature 150(2)
_cell_measurement_theta_max 26.020
_cell_measurement_theta_min 1.856
_cell_volume 2921.4(4)
_computing_cell_refinement 'Bruker SAINT'
_computing_data_collection 'Bruker APEX2'
_computing_data_reduction 'Bruker SAINT'
_computing_structure_refinement 'SHELXL-2014 (Sheldrick, 2014)'
_computing_structure_solution 'SHELXS-97 (Sheldrick 2008)'
_diffrn_ambient_temperature 150(2)
_diffrn_measured_fraction_theta_full 0.986
_diffrn_measured_fraction_theta_max 0.987
_diffrn_measurement_device_type 'Bruker APEX-II CCD'
_diffrn_measurement_method '\f and \w scans'
_diffrn_radiation_type MoK\a
_diffrn_radiation_wavelength 0.71073
_diffrn_reflns_av_R_equivalents 0.2045
_diffrn_reflns_av_unetI/netI 0.2096
_diffrn_reflns_laue_measured_fraction_full 0.986
_diffrn_reflns_laue_measured_fraction_max 0.987
_diffrn_reflns_limit_h_max 11
_diffrn_reflns_limit_h_min -11
_diffrn_reflns_limit_k_max 31
_diffrn_reflns_limit_k_min -24
_diffrn_reflns_limit_l_max 15
_diffrn_reflns_limit_l_min -14
_diffrn_reflns_number 16262
_diffrn_reflns_point_group_measured_fraction_full 0.986
_diffrn_reflns_point_group_measured_fraction_max 0.987
_diffrn_reflns_theta_full 25.242
_diffrn_reflns_theta_max 26.020
_diffrn_reflns_theta_min 1.856
_diffrn_source 'sealed tube'
_exptl_absorpt_coefficient_mu 0.339
_exptl_absorpt_correction_T_max 0.953
_exptl_absorpt_correction_T_min 0.936
_exptl_absorpt_correction_type multi-scan
_exptl_absorpt_process_details SADABS
_exptl_crystal_colour Colourless
_exptl_crystal_density_diffrn 1.415
_exptl_crystal_description Prism
_exptl_crystal_F_000 1280
_exptl_crystal_size_max 0.120
_exptl_crystal_size_mid 0.080
_exptl_crystal_size_min 0.060
_refine_diff_density_max 0.904
_refine_diff_density_min -0.683
_refine_diff_density_rms 0.142
_refine_ls_extinction_coef 0.0020(13)
_refine_ls_extinction_expression Fc^*^=kFc[1+0.001xFc^2^\l^3^/sin(2\q)]^-1/4^
_refine_ls_extinction_method SHELXL
_refine_ls_goodness_of_fit_ref 0.896
_refine_ls_hydrogen_treatment constr
_refine_ls_matrix_type full
_refine_ls_number_parameters 362
_refine_ls_number_reflns 5672
_refine_ls_number_restraints 0
_refine_ls_restrained_S_all 0.896
_refine_ls_R_factor_all 0.2232
_refine_ls_R_factor_gt 0.1026
_refine_ls_shift/su_max 0.000
_refine_ls_shift/su_mean 0.000
_refine_ls_structure_factor_coef Fsqd
_refine_ls_weighting_details 'w=1/[\s^2^(Fo^2^)+(0.1997P)^2^] where P=(Fo^2^+2Fc^2^)/3'
_refine_ls_weighting_scheme calc
_refine_ls_wR_factor_gt 0.2649
_refine_ls_wR_factor_ref 0.3817
_reflns_Friedel_coverage 0.000
_reflns_number_gt 1717
_reflns_number_total 5672
_reflns_threshold_expression 'I > 2\s(I)'
_cod_data_source_file cs5b02540_si_002.cif
_cod_data_source_block 3h
_cod_database_code 4513771
_shelx_space_group_comment
;
The symmetry employed for this shelxl refinement is uniquely defined
by the following loop, which should always be used as a source of
symmetry information in preference to the above space-group names.
They are only intended as comments.
;
_shelx_estimated_absorpt_t_min 0.960
_shelx_estimated_absorpt_t_max 0.980
_shelxl_version_number 2014-3

loop_
_space_group_symop_operation_xyz
'x, y, z'
'-x+1/2, y+1/2, -z+1/2'
'-x, -y, -z'
'x-1/2, -y-1/2, z-1/2'

loop_
_atom_site_label
_atom_site_type_symbol
_atom_site_fract_x
_atom_site_fract_y
_atom_site_fract_z
_atom_site_U_iso_or_equiv
_atom_site_adp_type
_atom_site_occupancy
_atom_site_site_symmetry_order
_atom_site_calc_flag
_atom_site_refinement_flags_posn
_atom_site_refinement_flags_adp
C1 C 0.8409(7) 0.2793(3) 0.9815(5) 0.0289(15) Uani 1 1 d . .
C2 C 0.6077(8) 0.3217(3) 0.8998(7) 0.052(2) Uani 1 1 d . .
H2A H 0.5230 0.3088 0.8575 0.079 Uiso 1 1 calc R U
H2B H 0.5818 0.3364 0.9674 0.079 Uiso 1 1 calc R U
H2C H 0.6517 0.3478 0.8581 0.079 Uiso 1 1 calc R U
C3 C 0.6724(8) 0.2287(3) 0.8941(5) 0.0424(19) Uani 1 1 d . .
H3 H 0.5863 0.2181 0.8558 0.051 Uiso 1 1 calc R U
C4 C 0.7832(8) 0.1972(3) 0.9295(5) 0.0360(17) Uani 1 1 d . .
H4 H 0.7896 0.1616 0.9189 0.043 Uiso 1 1 calc R U
C5 C 1.0247(7) 0.2158(3) 1.0300(5) 0.0342(17) Uani 1 1 d . .
C6 C 1.1095(7) 0.2554(3) 1.0813(5) 0.0339(17) Uani 1 1 d . .
C7 C 1.0594(7) 0.3080(3) 1.0811(5) 0.0333(16) Uani 1 1 d . .
C8 C 0.9254(7) 0.3200(3) 1.0306(5) 0.0341(16) Uani 1 1 d . .
C9 C 1.2454(8) 0.2377(3) 1.1277(5) 0.0399(19) Uani 1 1 d . .
H9 H 1.3092 0.2607 1.1653 0.048 Uiso 1 1 calc R U
C10 C 1.2826(8) 0.1886(3) 1.1179(5) 0.0393(18) Uani 1 1 d . .
H10 H 1.3724 0.1781 1.1499 0.047 Uiso 1 1 calc R U
C11 C 1.1921(8) 0.1511(3) 1.0609(5) 0.0421(19) Uani 1 1 d . .
C12 C 1.2373(8) 0.0972(3) 1.0387(6) 0.0420(18) Uani 1 1 d . .
C13 C 1.1115(13) 0.0658(5) 0.9920(11) 0.112(5) Uani 1 1 d . .
H13A H 1.1425 0.0311 0.9782 0.168 Uiso 1 1 calc R U
H13B H 1.0404 0.0649 1.0437 0.168 Uiso 1 1 calc R U
H13C H 1.0708 0.0811 0.9242 0.168 Uiso 1 1 calc R U
C14 C 1.3518(13) 0.1000(4) 0.9554(8) 0.094(4) Uani 1 1 d . .
H14A H 1.3830 0.0655 0.9395 0.141 Uiso 1 1 calc R U
H14B H 1.3110 0.1161 0.8885 0.141 Uiso 1 1 calc R U
H14C H 1.4326 0.1199 0.9865 0.141 Uiso 1 1 calc R U
C15 C 1.3077(12) 0.0724(4) 1.1427(8) 0.081(3) Uani 1 1 d . .
H15A H 1.3362 0.0376 1.1268 0.121 Uiso 1 1 calc R U
H15B H 1.3909 0.0921 1.1697 0.121 Uiso 1 1 calc R U
H15C H 1.2407 0.0716 1.1976 0.121 Uiso 1 1 calc R U
C16 C 1.1497(7) 0.3493(3) 1.1356(5) 0.0351(17) Uani 1 1 d . .
C17 C 1.2823(8) 0.3617(3) 1.0970(6) 0.048(2) Uani 1 1 d . .
H17 H 1.3131 0.3427 1.0388 0.057 Uiso 1 1 calc R U
C18 C 1.3692(9) 0.4015(3) 1.1430(7) 0.050(2) Uani 1 1 d . .
H18 H 1.4554 0.4100 1.1153 0.060 Uiso 1 1 calc R U
C19 C 1.3225(9) 0.4277(3) 1.2312(7) 0.060(3) Uani 1 1 d . .
H19 H 1.3801 0.4537 1.2649 0.072 Uiso 1 1 calc R U
C20 C 1.1928(9) 0.4166(3) 1.2710(6) 0.049(2) Uani 1 1 d . .
H20 H 1.1623 0.4354 1.3295 0.058 Uiso 1 1 calc R U
C21 C 1.1091(8) 0.3772(3) 1.2230(5) 0.0408(18) Uani 1 1 d . .
H21 H 1.0224 0.3693 1.2508 0.049 Uiso 1 1 calc R U
C22 C 0.8733(7) 0.3756(3) 1.0217(5) 0.0366(17) Uani 1 1 d . .
C23 C 0.9185(8) 0.4070(3) 0.9413(6) 0.0446(19) Uani 1 1 d . .
H23 H 0.9795 0.3939 0.8920 0.054 Uiso 1 1 calc R U
C24 C 0.8730(10) 0.4585(4) 0.9331(8) 0.070(3) Uani 1 1 d . .
H24 H 0.9020 0.4797 0.8777 0.084 Uiso 1 1 calc R U
C25 C 0.7844(10) 0.4779(4) 1.0083(8) 0.065(3) Uani 1 1 d . .
H25 H 0.7532 0.5121 1.0036 0.078 Uiso 1 1 calc R U
C26 C 0.7434(9) 0.4462(4) 1.0892(8) 0.063(3) Uani 1 1 d . .
H26 H 0.6865 0.4597 1.1408 0.076 Uiso 1 1 calc R U
C27 C 0.7838(8) 0.3948(3) 1.0965(6) 0.047(2) Uani 1 1 d . .
H27 H 0.7518 0.3735 1.1506 0.056 Uiso 1 1 calc R U
C28 C 1.3284(12) 0.4063(4) 0.7327(11) 0.109(5) Uani 1 1 d . .
H28A H 1.3765 0.3833 0.6852 0.131 Uiso 1 1 calc R U
H28B H 1.2718 0.3850 0.7779 0.131 Uiso 1 1 calc R U
N1 N 0.7079(6) 0.2796(2) 0.9243(4) 0.0379(15) Uani 1 1 d . .
N2 N 0.8850(6) 0.2292(2) 0.9849(4) 0.0360(15) Uani 1 1 d . .
N3 N 1.0586(6) 0.1674(2) 1.0213(4) 0.0375(15) Uani 1 1 d . .
F1 F 1.1434(6) 0.3074(2) 0.6803(4) 0.0895(19) Uani 1 1 d . .
F2 F 1.1452(6) 0.2238(3) 0.6606(4) 0.100(2) Uani 1 1 d . .
F3 F 1.2446(7) 0.2162(3) 0.8399(5) 0.102(2) Uani 1 1 d . .
F4 F 1.2412(6) 0.2996(2) 0.8574(4) 0.0819(18) Uani 1 1 d . .
F5 F 1.0365(5) 0.2569(3) 0.7994(4) 0.0838(19) Uani 1 1 d . .
F6 F 1.3496(5) 0.2681(3) 0.7207(4) 0.086(2) Uani 1 1 d . .
P1 P 1.1936(2) 0.26132(9) 0.76016(14) 0.0399(6) Uani 1 1 d . .
Cl1 Cl 1.4574(3) 0.43925(12) 0.8181(3) 0.0926(10) Uani 1 1 d . .
Cl2 Cl 1.2142(4) 0.44619(18) 0.6516(5) 0.180(2) Uani 1 1 d . .

loop_
_atom_site_aniso_label
_atom_site_aniso_U_11
_atom_site_aniso_U_22
_atom_site_aniso_U_33
_atom_site_aniso_U_23
_atom_site_aniso_U_13
_atom_site_aniso_U_12
C1 0.029(3) 0.033(4) 0.026(3) 0.001(3) 0.009(3) 0.007(3)
C2 0.036(4) 0.054(6) 0.065(5) -0.001(4) -0.010(4) 0.004(4)
C3 0.036(4) 0.057(6) 0.034(4) 0.000(3) -0.001(3) -0.005(4)
C4 0.053(4) 0.024(4) 0.030(3) 0.000(3) -0.001(3) -0.007(3)
C5 0.035(4) 0.042(5) 0.026(3) 0.003(3) 0.004(3) 0.011(3)
C6 0.034(4) 0.045(5) 0.023(3) -0.002(3) 0.004(3) 0.006(3)
C7 0.034(4) 0.045(5) 0.021(3) 0.001(3) 0.004(3) -0.001(3)
C8 0.036(4) 0.035(4) 0.030(3) 0.001(3) 0.001(3) 0.005(3)
C9 0.038(4) 0.057(6) 0.024(3) -0.005(3) 0.000(3) -0.002(4)
C10 0.040(4) 0.033(5) 0.043(4) 0.004(3) -0.012(3) 0.001(3)
C11 0.048(4) 0.053(5) 0.024(3) 0.000(3) -0.003(3) 0.005(4)
C12 0.053(4) 0.030(5) 0.044(4) -0.003(3) 0.006(3) 0.007(4)
C13 0.088(8) 0.091(9) 0.148(11) -0.052(8) -0.034(8) -0.001(7)
C14 0.125(10) 0.084(8) 0.081(7) 0.007(6) 0.055(7) 0.022(7)
C15 0.103(8) 0.065(7) 0.072(6) 0.006(5) 0.002(6) 0.010(6)
C16 0.039(4) 0.035(4) 0.029(3) 0.004(3) -0.007(3) 0.002(3)
C17 0.046(5) 0.054(5) 0.041(4) -0.014(4) -0.002(3) -0.007(4)
C18 0.051(5) 0.031(5) 0.066(5) -0.004(4) 0.000(4) -0.006(4)
C19 0.061(6) 0.050(6) 0.061(5) 0.010(4) -0.030(5) -0.018(5)
C20 0.069(6) 0.035(5) 0.041(4) -0.001(3) -0.002(4) -0.002(4)
C21 0.055(4) 0.043(5) 0.023(3) -0.003(3) -0.004(3) 0.012(4)
C22 0.034(4) 0.037(5) 0.037(4) -0.005(3) -0.004(3) 0.004(3)
C23 0.055(5) 0.035(5) 0.041(4) 0.007(3) -0.007(4) 0.001(4)
C24 0.059(6) 0.082(8) 0.065(6) 0.020(5) -0.018(5) -0.021(5)
C25 0.069(6) 0.038(5) 0.085(7) -0.015(5) -0.013(5) 0.008(5)
C26 0.044(5) 0.064(7) 0.081(6) -0.011(5) 0.000(4) 0.007(5)
C27 0.041(4) 0.038(5) 0.061(5) -0.007(4) 0.000(4) 0.005(4)
C28 0.094(9) 0.039(7) 0.188(13) 0.025(7) -0.017(9) -0.002(6)
N1 0.040(3) 0.035(4) 0.037(3) -0.007(3) -0.004(3) -0.001(3)
N2 0.033(3) 0.052(4) 0.023(3) 0.001(3) 0.000(2) -0.003(3)
N3 0.039(3) 0.048(4) 0.026(3) 0.002(3) 0.004(2) -0.001(3)
F1 0.079(4) 0.105(5) 0.083(4) 0.042(3) 0.000(3) 0.012(3)
F2 0.080(4) 0.156(6) 0.067(3) -0.064(4) 0.029(3) -0.044(4)
F3 0.100(5) 0.098(5) 0.110(5) 0.052(4) 0.011(4) 0.024(4)
F4 0.078(4) 0.117(5) 0.052(3) -0.034(3) 0.014(3) -0.034(3)
F5 0.047(3) 0.169(6) 0.038(3) -0.008(3) 0.014(2) -0.019(3)
F6 0.040(3) 0.175(6) 0.045(3) -0.022(3) 0.013(2) -0.025(3)
P1 0.0389(11) 0.0570(15) 0.0240(9) -0.0002(8) 0.0042(7) -0.0032(9)
Cl1 0.0726(18) 0.077(2) 0.129(3) -0.0064(17) 0.0116(16) 0.0134(15)
Cl2 0.102(3) 0.137(4) 0.283(6) 0.098(4) -0.065(3) -0.020(2)

loop_
_atom_type_symbol
_atom_type_description
_atom_type_scat_dispersion_real
_atom_type_scat_dispersion_imag
_atom_type_scat_source
C C 0.0033 0.0016 'International Tables Vol C Tables 4.2.6.8 and 6.1.1.4'
H H 0.0000 0.0000 'International Tables Vol C Tables 4.2.6.8 and 6.1.1.4'
N N 0.0061 0.0033 'International Tables Vol C Tables 4.2.6.8 and 6.1.1.4'
F F 0.0171 0.0103 'International Tables Vol C Tables 4.2.6.8 and 6.1.1.4'
P P 0.1023 0.0942 'International Tables Vol C Tables 4.2.6.8 and 6.1.1.4'
Cl Cl 0.1484 0.1585 'International Tables Vol C Tables 4.2.6.8 and 6.1.1.4'

loop_
_geom_angle_atom_site_label_1
_geom_angle_atom_site_label_2
_geom_angle_atom_site_label_3
_geom_angle
N2 C1 N1 106.3(6)
N2 C1 C8 122.8(6)
N1 C1 C8 130.9(6)
N1 C2 H2A 109.5
N1 C2 H2B 109.5
H2A C2 H2B 109.5
N1 C2 H2C 109.5
H2A C2 H2C 109.5
H2B C2 H2C 109.5
C4 C3 N1 109.1(6)
C4 C3 H3 125.4
N1 C3 H3 125.4
C3 C4 N2 105.3(6)
C3 C4 H4 127.3
N2 C4 H4 127.3
N3 C5 C6 127.4(6)
N3 C5 N2 115.5(6)
C6 C5 N2 117.1(6)
C5 C6 C9 112.8(7)
C5 C6 C7 121.3(6)
C9 C6 C7 125.9(7)
C8 C7 C6 119.7(6)
C8 C7 C16 119.6(7)
C6 C7 C16 120.7(6)
C7 C8 C1 117.9(6)
C7 C8 C22 121.2(6)
C1 C8 C22 120.8(6)
C10 C9 C6 120.5(7)
C10 C9 H9 119.8
C6 C9 H9 119.8
C9 C10 C11 123.2(7)
C9 C10 H10 118.4
C11 C10 H10 118.4
N3 C11 C10 116.4(7)
N3 C11 C12 119.5(6)
C10 C11 C12 124.0(7)
C11 C12 C13 110.5(7)
C11 C12 C15 110.6(6)
C13 C12 C15 110.4(8)
C11 C12 C14 107.7(7)
C13 C12 C14 110.2(8)
C15 C12 C14 107.3(7)
C12 C13 H13A 109.5
C12 C13 H13B 109.5
H13A C13 H13B 109.5
C12 C13 H13C 109.5
H13A C13 H13C 109.5
H13B C13 H13C 109.5
C12 C14 H14A 109.5
C12 C14 H14B 109.5
H14A C14 H14B 109.5
C12 C14 H14C 109.5
H14A C14 H14C 109.5
H14B C14 H14C 109.5
C12 C15 H15A 109.5
C12 C15 H15B 109.5
H15A C15 H15B 109.5
C12 C15 H15C 109.5
H15A C15 H15C 109.5
H15B C15 H15C 109.5
C21 C16 C17 117.5(7)
C21 C16 C7 122.6(7)
C17 C16 C7 119.8(6)
C18 C17 C16 122.1(7)
C18 C17 H17 119.0
C16 C17 H17 119.0
C19 C18 C17 117.4(8)
C19 C18 H18 121.3
C17 C18 H18 121.3
C18 C19 C20 121.9(8)
C18 C19 H19 119.0
C20 C19 H19 119.0
C21 C20 C19 119.1(8)
C21 C20 H20 120.4
C19 C20 H20 120.4
C16 C21 C20 121.9(8)
C16 C21 H21 119.1
C20 C21 H21 119.1
C23 C22 C27 120.4(7)
C23 C22 C8 119.5(6)
C27 C22 C8 120.1(7)
C22 C23 C24 120.1(8)
C22 C23 H23 120.0
C24 C23 H23 120.0
C25 C24 C23 119.6(9)
C25 C24 H24 120.2
C23 C24 H24 120.2
C26 C25 C24 119.3(9)
C26 C25 H25 120.3
C24 C25 H25 120.3
C25 C26 C27 121.9(9)
C25 C26 H26 119.1
C27 C26 H26 119.1
C26 C27 C22 118.7(8)
C26 C27 H27 120.7
C22 C27 H27 120.7
Cl2 C28 Cl1 113.9(6)
Cl2 C28 H28A 108.8
Cl1 C28 H28A 108.8
Cl2 C28 H28B 108.8
Cl1 C28 H28B 108.8
H28A C28 H28B 107.7
C1 N1 C3 108.0(6)
C1 N1 C2 130.6(6)
C3 N1 C2 121.4(6)
C1 N2 C4 111.2(6)
C1 N2 C5 120.9(6)
C4 N2 C5 127.6(6)
C5 N3 C11 119.5(6)
F3 P1 F4 87.3(4)
F3 P1 F1 179.3(4)
F4 P1 F1 92.1(4)
F3 P1 F2 93.8(4)
F4 P1 F2 178.9(4)
F1 P1 F2 86.8(4)
F3 P1 F6 92.2(4)
F4 P1 F6 87.7(3)
F1 P1 F6 87.5(3)
F2 P1 F6 92.1(3)
F3 P1 F5 89.6(3)
F4 P1 F5 91.1(3)
F1 P1 F5 90.7(3)
F2 P1 F5 89.0(3)
F6 P1 F5 177.8(4)

loop_
_geom_bond_atom_site_label_1
_geom_bond_atom_site_label_2
_geom_bond_distance
C1 N2 1.355(8)
C1 N1 1.364(8)
C1 C8 1.413(9)
C2 N1 1.444(9)
C2 H2A 0.9600
C2 H2B 0.9600
C2 H2C 0.9600
C3 C4 1.354(10)
C3 N1 1.394(9)
C3 H3 0.9300
C4 N2 1.383(8)
C4 H4 0.9300
C5 N3 1.294(8)
C5 C6 1.402(10)
C5 N2 1.408(8)
C6 C9 1.414(9)
C6 C7 1.436(10)
C7 C8 1.375(9)
C7 C16 1.476(9)
C8 C22 1.513(10)
C9 C10 1.322(10)
C9 H9 0.9300
C10 C11 1.420(10)
C10 H10 0.9300
C11 N3 1.359(9)
C11 C12 1.486(11)
C12 C13 1.494(12)
C12 C15 1.512(11)
C12 C14 1.547(12)
C13 H13A 0.9600
C13 H13B 0.9600
C13 H13C 0.9600
C14 H14A 0.9600
C14 H14B 0.9600
C14 H14C 0.9600
C15 H15A 0.9600
C15 H15B 0.9600
C15 H15C 0.9600
C16 C21 1.369(9)
C16 C17 1.405(10)
C17 C18 1.392(10)
C17 H17 0.9300
C18 C19 1.376(12)
C18 H18 0.9300
C19 C20 1.379(12)
C19 H19 0.9300
C20 C21 1.376(10)
C20 H20 0.9300
C21 H21 0.9300
C22 C23 1.369(10)
C22 C27 1.389(10)
C23 C24 1.396(12)
C23 H23 0.9300
C24 C25 1.387(14)
C24 H24 0.9300
C25 C26 1.363(14)
C25 H25 0.9300
C26 C27 1.380(12)
C26 H26 0.9300
C27 H27 0.9300
C28 Cl2 1.722(11)
C28 Cl1 1.736(11)
C28 H28A 0.9700
C28 H28B 0.9700
F1 P1 1.578(5)
F2 P1 1.583(5)
F3 P1 1.560(6)
F4 P1 1.571(5)
F5 P1 1.592(5)
F6 P1 1.589(5)

loop_
_geom_torsion_atom_site_label_1
_geom_torsion_atom_site_label_2
_geom_torsion_atom_site_label_3
_geom_torsion_atom_site_label_4
_geom_torsion
N1 C3 C4 N2 1.9(7)
N3 C5 C6 C9 -0.6(10)
N2 C5 C6 C9 177.7(6)
N3 C5 C6 C7 177.7(6)
N2 C5 C6 C7 -4.0(9)
C5 C6 C7 C8 0.4(10)
C9 C6 C7 C8 178.5(6)
C5 C6 C7 C16 179.8(6)
C9 C6 C7 C16 -2.1(10)
C6 C7 C8 C1 0.8(9)
C16 C7 C8 C1 -178.6(6)
C6 C7 C8 C22 -175.5(6)
C16 C7 C8 C22 5.1(10)
N2 C1 C8 C7 1.8(9)
N1 C1 C8 C7 -178.2(7)
N2 C1 C8 C22 178.1(6)
N1 C1 C8 C22 -1.8(11)
C5 C6 C9 C10 1.7(9)
C7 C6 C9 C10 -176.5(7)
C6 C9 C10 C11 0.6(11)
C9 C10 C11 N3 -4.0(11)
C9 C10 C11 C12 173.3(7)
N3 C11 C12 C13 -11.1(11)
C10 C11 C12 C13 171.8(9)
N3 C11 C12 C15 -133.7(7)
C10 C11 C12 C15 49.1(10)
N3 C11 C12 C14 109.3(8)
C10 C11 C12 C14 -67.8(9)
C8 C7 C16 C21 61.7(9)
C6 C7 C16 C21 -117.7(7)
C8 C7 C16 C17 -117.5(8)
C6 C7 C16 C17 63.1(8)
C21 C16 C17 C18 -1.5(11)
C7 C16 C17 C18 177.7(7)
C16 C17 C18 C19 2.0(12)
C17 C18 C19 C20 -2.1(12)
C18 C19 C20 C21 1.7(12)
C17 C16 C21 C20 1.0(10)
C7 C16 C21 C20 -178.2(6)
C19 C20 C21 C16 -1.1(11)
C7 C8 C22 C23 79.7(8)
C1 C8 C22 C23 -96.5(8)
C7 C8 C22 C27 -98.4(8)
C1 C8 C22 C27 85.4(8)
C27 C22 C23 C24 -0.9(10)
C8 C22 C23 C24 -179.0(6)
C22 C23 C24 C25 1.3(11)
C23 C24 C25 C26 0.2(12)
C24 C25 C26 C27 -2.1(13)
C25 C26 C27 C22 2.4(12)
C23 C22 C27 C26 -0.9(10)
C8 C22 C27 C26 177.2(7)
N2 C1 N1 C3 0.5(7)
C8 C1 N1 C3 -179.5(6)
N2 C1 N1 C2 176.8(7)
C8 C1 N1 C2 -3.2(12)
C4 C3 N1 C1 -1.6(8)
C4 C3 N1 C2 -178.3(7)
N1 C1 N2 C4 0.7(7)
C8 C1 N2 C4 -179.3(6)
N1 C1 N2 C5 174.4(5)
C8 C1 N2 C5 -5.6(9)
C3 C4 N2 C1 -1.6(7)
C3 C4 N2 C5 -174.8(6)
N3 C5 N2 C1 -175.0(6)
C6 C5 N2 C1 6.5(9)
N3 C5 N2 C4 -2.4(10)
C6 C5 N2 C4 179.1(6)
C6 C5 N3 C11 -2.8(10)
N2 C5 N3 C11 178.8(6)
C10 C11 N3 C5 4.9(9)
C12 C11 N3 C5 -172.4(6)
